data_7052761
loop_
_publ_author_name
'Abd-El-Aziz, Alaa S.'
'Winram, Diana J.'
'Shipman, Patrick O.'
'Dalgakiran, Sibel Sezgin'
'Shipley, Paul'
'Bichler, Lukas'
'Patrick, Brian'

_publ_section_title
;
 Micro and nano-sized polysiloxanes containing organoiron moieties
;
_journal_issue 10
_journal_name_full 'New Journal of Chemistry'
_journal_page_first 2341
_journal_paper_doi 10.1039/c1nj20477g
_journal_volume 35
_journal_year 2011
_chemical_formula_sum 'C14 H16 F6 Fe N P'
_chemical_formula_weight 399.10
_chemical_name_systematic
;
?
;
_space_group_IT_number 62
_symmetry_cell_setting orthorhombic
_symmetry_space_group_name_Hall '-P 2ac 2n'
_symmetry_space_group_name_H-M 'P n m a'
_atom_sites_solution_hydrogens geom
_atom_sites_solution_primary direct
_atom_sites_solution_secondary difmap
_audit_creation_method SHELXL-97
_cell_angle_alpha 90.00
_cell_angle_beta 90.00
_cell_angle_gamma 90.00
_cell_formula_units_Z 4
_cell_length_a 12.5700(4)
_cell_length_b 8.7661(3)
_cell_length_c 13.9672(5)
_cell_measurement_reflns_used 4890
_cell_measurement_temperature 90.0(1)
_cell_measurement_theta_max 29.47
_cell_measurement_theta_min 2.79
_cell_volume 1539.04(9)
_computing_structure_refinement 'SHELXL-97 (Sheldrick, 1997)'
_diffrn_ambient_temperature 90.0(1)
_diffrn_measured_fraction_theta_full 1.000
_diffrn_measured_fraction_theta_max 0.998
_diffrn_measurement_device_type 'Bruker DUO APEX II'
_diffrn_measurement_method 'area detector'
_diffrn_radiation_monochromator graphite
_diffrn_radiation_source 'fine-focus sealed tube'
_diffrn_radiation_type MoK\a
_diffrn_radiation_wavelength 0.71073
_diffrn_reflns_av_R_equivalents 0.0284
_diffrn_reflns_av_sigmaI/netI 0.0138
_diffrn_reflns_limit_h_max 17
_diffrn_reflns_limit_h_min -17
_diffrn_reflns_limit_k_max 12
_diffrn_reflns_limit_k_min -12
_diffrn_reflns_limit_l_max 16
_diffrn_reflns_limit_l_min -19
_diffrn_reflns_number 24110
_diffrn_reflns_theta_full 25.00
_diffrn_reflns_theta_max 30.04
_diffrn_reflns_theta_min 2.18
_exptl_absorpt_coefficient_mu 1.143
_exptl_absorpt_correction_T_max 0.892
_exptl_absorpt_correction_T_min 0.808
_exptl_absorpt_correction_type multi-scan
_exptl_crystal_colour orange
_exptl_crystal_density_diffrn 1.722
_exptl_crystal_density_method 'not measured'
_exptl_crystal_description needle
_exptl_crystal_F_000 808
_exptl_crystal_size_max 0.40
_exptl_crystal_size_mid 0.15
_exptl_crystal_size_min 0.10
_refine_diff_density_max 1.056
_refine_diff_density_min -0.778
_refine_diff_density_rms 0.108
_refine_ls_extinction_method none
_refine_ls_goodness_of_fit_ref 1.053
_refine_ls_hydrogen_treatment mixed
_refine_ls_matrix_type full
_refine_ls_number_parameters 128
_refine_ls_number_reflns 2390
_refine_ls_number_restraints 2
_refine_ls_restrained_S_all 1.053
_refine_ls_R_factor_all 0.0775
_refine_ls_R_factor_gt 0.0633
_refine_ls_shift/su_max 0.001
_refine_ls_shift/su_mean 0.000
_refine_ls_structure_factor_coef Fsqd
_refine_ls_weighting_details 'calc w=1/[\s^2^(Fo^2^)+(0.0908P)^2^+3.8299P] where P=(Fo^2^+2Fc^2^)/3'
_refine_ls_weighting_scheme calc
_refine_ls_wR_factor_gt 0.1733
_refine_ls_wR_factor_ref 0.1868
_reflns_number_gt 1906
_reflns_number_total 2390
_reflns_threshold_expression >2sigma(I)
_cod_data_source_file c1nj20477g.txt
_cod_data_source_block aa006
_cod_original_sg_symbol_H-M 'P nma'
_cod_database_code 7052761

loop_
_symmetry_equiv_pos_as_xyz
'x, y, z'
'-x+1/2, -y, z+1/2'
'-x, y+1/2, -z'
'x+1/2, -y+1/2, -z+1/2'
'-x, -y, -z'
'x-1/2, y, -z-1/2'
'x, -y-1/2, z'
'-x-1/2, y-1/2, z-1/2'

loop_
_atom_site_label
_atom_site_type_symbol
_atom_site_fract_x
_atom_site_fract_y
_atom_site_fract_z
_atom_site_U_iso_or_equiv
_atom_site_adp_type
_atom_site_occupancy
_atom_site_symmetry_multiplicity
_atom_site_calc_flag
_atom_site_refinement_flags
_atom_site_disorder_assembly
_atom_site_disorder_group
C1 C 0.7398(2) 0.1698(4) 0.7617(2) 0.0377(7) Uani 0.50 1 d PD . 1
C2 C 0.6942(3) 0.0908(5) 0.6838(2) 0.0398(7) Uani 1 1 d . . .
H2 H 0.6966 -0.0175 0.6825 0.048 Uiso 1 1 calc R . 1
C3 C 0.6457(3) 0.1695(5) 0.6084(2) 0.0410(8) Uani 1 1 d . . .
H3 H 0.6129 0.1150 0.5575 0.049 Uiso 1 1 calc R . .
C4 C 0.8548(5) 0.1924(8) 0.9087(5) 0.0347(12) Uani 0.50 1 d PD . .
H4A H 0.8903 0.2790 0.8763 0.042 Uiso 0.50 1 calc PR A 1
H4B H 0.9108 0.1217 0.9313 0.042 Uiso 0.50 1 calc PR A 1
C5 C 0.7956(4) 0.2500 0.9916(4) 0.0448(12) Uani 0.50 2 d SP B 1
H5 H 0.8375 0.2932 1.0412 0.054 Uiso 0.25 1 calc PR B 1
C6 C 0.6931(4) 0.2500 1.0064(3) 0.0412(11) Uani 0.50 2 d SP B 1
H6A H 0.6464 0.2085 0.9596 0.049 Uiso 0.25 1 calc PR B 1
H6B H 0.6651 0.2915 1.0640 0.049 Uiso 0.25 1 calc PR B 1
C7 C 0.8751(3) 0.1707(5) 0.5052(3) 0.0486(9) Uani 1 1 d . . .
H7 H 0.8448 0.1075 0.4571 0.058 Uiso 1 1 calc R . .
C8 C 0.9273(3) 0.1193(6) 0.5881(3) 0.0573(12) Uani 1 1 d . . .
H8 H 0.9389 0.0159 0.6056 0.069 Uiso 1 1 calc R . .
C9 C 0.9600(4) 0.2500 0.6414(4) 0.067(2) Uani 1 2 d S . .
H9 H 0.9965 0.2500 0.7010 0.081 Uiso 1 2 calc SR . .
N1 N 0.7885(5) 0.1146(6) 0.8410(4) 0.0322(10) Uani 0.50 1 d PD . .
F1 F 0.8309(4) 0.7500 0.8560(4) 0.103(2) Uani 1 2 d S . .
F2 F 0.9269(4) 0.8786(6) 0.7455(3) 0.155(2) Uani 1 1 d . . .
F3 F 0.9789(4) 0.8702(5) 0.8970(3) 0.1185(16) Uani 1 1 d . . .
F4 F 1.0697(4) 0.7500 0.7845(3) 0.0841(14) Uani 1 2 d S . .
Fe1 Fe 0.79894(5) 0.2500 0.62614(4) 0.0330(2) Uani 1 2 d S . .
P1 P 0.94791(13) 0.7500 0.81869(9) 0.0457(4) Uani 1 2 d S . .
C1B C 0.7398(2) 0.1698(4) 0.7617(2) 0.0377(7) Uani 0.50 1 d P . 2
H1B H 0.7702 0.1152 0.8137 0.045 Uiso 0.50 1 calc PR . 2
C5B C 0.7956(4) 0.2500 0.9916(4) 0.0448(12) Uani 0.50 2 d SP B 2
H5B H 0.8375 0.2932 1.0412 0.054 Uiso 0.25 1 calc PR B 2
C6B C 0.6931(4) 0.2500 1.0064(3) 0.0412(11) Uani 0.50 2 d SP B 2
H6B1 H 0.6464 0.2085 0.9596 0.049 Uiso 0.25 1 calc PR B 2
H6B2 H 0.6651 0.2915 1.0640 0.049 Uiso 0.25 1 calc PR B 2
H1N H 0.802(3) 0.031(2) 0.841(2) 0.03(2) Uiso 0.50 1 d PD C 1

loop_
_atom_site_aniso_label
_atom_site_aniso_U_11
_atom_site_aniso_U_22
_atom_site_aniso_U_33
_atom_site_aniso_U_23
_atom_site_aniso_U_13
_atom_site_aniso_U_12
C1 0.0264(13) 0.0552(19) 0.0316(14) 0.0096(14) 0.0060(11) -0.0012(13)
C2 0.0358(15) 0.0469(18) 0.0368(15) 0.0018(14) 0.0131(12) -0.0032(14)
C3 0.0285(14) 0.064(2) 0.0307(14) -0.0047(15) 0.0040(11) -0.0083(15)
C4 0.027(2) 0.040(3) 0.037(3) 0.000(2) -0.007(2) 0.006(2)
C5 0.042(3) 0.061(3) 0.032(2) 0.000 -0.0149(19) 0.000
C6 0.043(3) 0.054(3) 0.027(2) 0.000 -0.0009(18) 0.000
C7 0.0370(16) 0.070(2) 0.0382(16) -0.0087(17) 0.0158(14) 0.0016(17)
C8 0.0366(18) 0.075(3) 0.060(2) 0.016(2) 0.0248(17) 0.0202(19)
C9 0.019(2) 0.148(7) 0.035(3) 0.000 0.0069(18) 0.000
N1 0.041(3) 0.026(2) 0.030(2) -0.0001(19) 0.006(2) 0.005(2)
F1 0.044(2) 0.190(6) 0.075(3) 0.000 -0.008(2) 0.000
F2 0.175(5) 0.184(4) 0.105(3) 0.094(3) 0.049(3) 0.110(4)
F3 0.123(3) 0.137(4) 0.095(2) -0.073(3) 0.027(2) -0.049(3)
F4 0.077(3) 0.121(4) 0.054(2) 0.000 0.004(2) 0.000
Fe1 0.0223(3) 0.0499(4) 0.0267(3) 0.000 0.0056(2) 0.000
P1 0.0608(9) 0.0475(7) 0.0287(6) 0.000 -0.0181(6) 0.000
C1B 0.0264(13) 0.0552(19) 0.0316(14) 0.0096(14) 0.0060(11) -0.0012(13)
C5B 0.042(3) 0.061(3) 0.032(2) 0.000 -0.0149(19) 0.000
C6B 0.043(3) 0.054(3) 0.027(2) 0.000 -0.0009(18) 0.000

loop_
_atom_type_symbol
_atom_type_description
_atom_type_scat_dispersion_real
_atom_type_scat_dispersion_imag
_atom_type_scat_source
C C 0.0033 0.0016 'International Tables Vol C Tables 4.2.6.8 and 6.1.1.4'
H H 0.0000 0.0000 'International Tables Vol C Tables 4.2.6.8 and 6.1.1.4'
N N 0.0061 0.0033 'International Tables Vol C Tables 4.2.6.8 and 6.1.1.4'
F F 0.0171 0.0103 'International Tables Vol C Tables 4.2.6.8 and 6.1.1.4'
P P 0.1023 0.0942 'International Tables Vol C Tables 4.2.6.8 and 6.1.1.4'
Fe Fe 0.3463 0.8444 'International Tables Vol C Tables 4.2.6.8 and 6.1.1.4'

loop_
_geom_angle_atom_site_label_1
_geom_angle_atom_site_label_2
_geom_angle_atom_site_label_3
_geom_angle
_geom_angle_site_symmetry_1
_geom_angle_site_symmetry_3
N1 C1 C1 110.9(3) . 7_565
N1 C1 C2 129.7(4) . .
C1 C1 C2 119.4(2) 7_565 .
N1 C1 Fe1 132.9(3) . .
C1 C1 Fe1 70.94(10) 7_565 .
C2 C1 Fe1 67.79(18) . .
C3 C2 C1 121.0(3) . .
C3 C2 Fe1 69.8(2) . .
C1 C2 Fe1 73.29(19) . .
C3 C2 H2 119.5 . .
C1 C2 H2 119.5 . .
Fe1 C2 H2 130.1 . .
C2 C3 C3 119.5(2) . 7_565
C2 C3 Fe1 70.80(19) . .
C3 C3 Fe1 70.05(11) 7_565 .
C2 C3 H3 120.2 . .
C3 C3 H3 120.2 7_565 .
Fe1 C3 H3 131.7 . .
N1 C4 C5 112.9(5) . .
N1 C4 H4A 109.0 . .
C5 C4 H4A 109.0 . .
N1 C4 H4B 109.0 . .
C5 C4 H4B 109.0 . .
H4A C4 H4B 107.8 . .
C6 C5 C4 128.8(4) . .
C6 C5 H5 115.6 . .
C4 C5 H5 115.6 . .
C5 C6 H6A 120.0 . .
C5 C6 H6B 120.0 . .
H6A C6 H6B 120.0 . .
C7 C7 C8 108.7(3) 7_565 .
C7 C7 Fe1 70.30(12) 7_565 .
C8 C7 Fe1 69.5(2) . .
C7 C7 H7 125.7 7_565 .
C8 C7 H7 125.7 . .
Fe1 C7 H7 126.1 . .
C7 C8 C9 107.9(4) . .
C7 C8 Fe1 70.5(2) . .
C9 C8 Fe1 69.0(3) . .
C7 C8 H8 126.1 . .
C9 C8 H8 126.1 . .
Fe1 C8 H8 126.0 . .
C8 C9 C8 106.8(5) . 7_565
C8 C9 Fe1 70.1(2) . .
C8 C9 Fe1 70.1(2) 7_565 .
C8 C9 H9 126.6 . .
C8 C9 H9 126.6 7_565 .
Fe1 C9 H9 124.9 . .
C1 N1 C4 129.2(5) . .
C1 N1 H1N 116.9(12) . .
C4 N1 H1N 109.4(11) . .
C9 Fe1 C8 40.88(16) . .
C9 Fe1 C8 40.88(16) . 7_565
C8 Fe1 C8 68.0(3) . 7_565
C9 Fe1 C7 67.94(18) . .
C8 Fe1 C7 39.98(17) . .
C8 Fe1 C7 67.09(17) 7_565 .
C9 Fe1 C7 67.94(18) . 7_565
C8 Fe1 C7 67.09(17) . 7_565
C8 Fe1 C7 39.98(17) 7_565 7_565
C7 Fe1 C7 39.4(2) . 7_565
C9 Fe1 C3 160.00(11) . .
C8 Fe1 C3 120.81(19) . .
C8 Fe1 C3 153.36(18) 7_565 .
C7 Fe1 C3 102.66(15) . .
C7 Fe1 C3 116.69(15) 7_565 .
C9 Fe1 C3 160.00(11) . 7_565
C8 Fe1 C3 153.36(18) . 7_565
C8 Fe1 C3 120.81(19) 7_565 7_565
C7 Fe1 C3 116.69(15) . 7_565
C7 Fe1 C3 102.66(15) 7_565 7_565
C3 Fe1 C3 39.9(2) . 7_565
C9 Fe1 C2 126.06(14) . .
C8 Fe1 C2 102.92(17) . .
C8 Fe1 C2 166.80(18) 7_565 .
C7 Fe1 C2 112.62(16) . .
C7 Fe1 C2 146.80(16) 7_565 .
C3 Fe1 C2 39.45(14) . .
C3 Fe1 C2 71.67(15) 7_565 .
C9 Fe1 C2 126.06(14) . 7_565
C8 Fe1 C2 166.80(18) . 7_565
C8 Fe1 C2 102.92(17) 7_565 7_565
C7 Fe1 C2 146.80(16) . 7_565
C7 Fe1 C2 112.62(16) 7_565 7_565
C3 Fe1 C2 71.67(15) . 7_565
C3 Fe1 C2 39.45(14) 7_565 7_565
C2 Fe1 C2 84.2(2) . 7_565
C9 Fe1 C1B 104.54(17) . 7_565
C8 Fe1 C1B 133.04(16) . 7_565
C8 Fe1 C1B 108.50(15) 7_565 7_565
C7 Fe1 C1B 172.32(14) . 7_565
C7 Fe1 C1B 140.44(16) 7_565 7_565
C3 Fe1 C1B 83.99(13) . 7_565
C3 Fe1 C1B 70.88(13) 7_565 7_565
C2 Fe1 C1B 70.12(14) . 7_565
C2 Fe1 C1B 38.92(13) 7_565 7_565
C9 Fe1 C1 104.54(17) . 7_565
C8 Fe1 C1 133.04(16) . 7_565
C8 Fe1 C1 108.50(15) 7_565 7_565
C7 Fe1 C1 172.32(14) . 7_565
C7 Fe1 C1 140.44(16) 7_565 7_565
C3 Fe1 C1 83.99(13) . 7_565
C3 Fe1 C1 70.88(13) 7_565 7_565
C2 Fe1 C1 70.12(14) . 7_565
C2 Fe1 C1 38.92(13) 7_565 7_565
C1B Fe1 C1 0.00(17) 7_565 7_565
F2 P1 F2 93.8(5) 7_575 .
F2 P1 F1 93.4(2) 7_575 .
F2 P1 F1 93.4(2) . .
F2 P1 F3 174.1(3) 7_575 .
F2 P1 F3 90.8(3) . .
F1 P1 F3 90.1(2) . .
F2 P1 F3 90.8(3) 7_575 7_575
F2 P1 F3 174.1(3) . 7_575
F1 P1 F3 90.1(2) . 7_575
F3 P1 F3 84.4(4) . 7_575
F2 P1 F4 88.1(2) 7_575 .
F2 P1 F4 88.1(2) . .
F1 P1 F4 177.8(3) . .
F3 P1 F4 88.3(2) . .
F3 P1 F4 88.3(2) 7_575 .

loop_
_geom_bond_atom_site_label_1
_geom_bond_atom_site_label_2
_geom_bond_distance
_geom_bond_site_symmetry_2
C1 N1 1.355(6) .
C1 C1 1.405(7) 7_565
C1 C2 1.412(5) .
C1 Fe1 2.152(3) .
C2 C3 1.400(5) .
C2 Fe1 2.080(3) .
C2 H2 0.9500 .
C3 C3 1.411(8) 7_565
C3 Fe1 2.067(3) .
C3 H3 0.9500 .
C4 N1 1.433(8) .
C4 C5 1.465(8) .
C4 H4A 0.9900 .
C4 H4B 0.9900 .
C5 C6 1.305(7) .
C5 H5 0.9500 .
C6 H6A 0.9500 .
C6 H6B 0.9500 .
C7 C7 1.391(9) 7_565
C7 C8 1.406(6) .
C7 Fe1 2.063(3) .
C7 H7 0.9500 .
C8 C9 1.427(6) .
C8 Fe1 2.049(4) .
C8 H8 0.9500 .
C9 C8 1.427(6) 7_565
C9 Fe1 2.036(5) .
C9 H9 0.9500 .
N1 H1N 0.747(19) .
F1 P1 1.560(5) .
F2 P1 1.544(4) .
F3 P1 1.568(3) .
F4 P1 1.603(5) .
Fe1 C8 2.049(4) 7_565
Fe1 C7 2.063(3) 7_565
Fe1 C3 2.067(3) 7_565
Fe1 C2 2.080(3) 7_565
Fe1 C1B 2.152(3) 7_565
Fe1 C1 2.152(3) 7_565
P1 F2 1.544(4) 7_575
P1 F3 1.568(3) 7_575

loop_
_geom_torsion_atom_site_label_1
_geom_torsion_atom_site_label_2
_geom_torsion_atom_site_label_3
_geom_torsion_atom_site_label_4
_geom_torsion
_geom_torsion_site_symmetry_1
_geom_torsion_site_symmetry_4
N1 C1 C2 C3 179.0(4) . .
C1 C1 C2 C3 -2.4(3) 7_565 .
Fe1 C1 C2 C3 -53.0(3) . .
N1 C1 C2 Fe1 -128.0(4) . .
C1 C1 C2 Fe1 50.61(13) 7_565 .
C1 C2 C3 C3 2.4(3) . 7_565
Fe1 C2 C3 C3 -52.22(12) . 7_565
C1 C2 C3 Fe1 54.6(3) . .
N1 C4 C5 C6 -6.1(7) . .
C7 C7 C8 C9 0.4(3) 7_565 .
Fe1 C7 C8 C9 -59.2(3) . .
C7 C7 C8 Fe1 59.58(12) 7_565 .
C7 C8 C9 C8 -0.7(5) . 7_565
Fe1 C8 C9 C8 -60.8(3) . 7_565
C7 C8 C9 Fe1 60.1(2) . .
C1 C1 N1 C4 -14.2(7) 7_565 .
C2 C1 N1 C4 164.5(5) . .
Fe1 C1 N1 C4 68.8(7) . .
C5 C4 N1 C1 93.8(7) . .
C8 C9 Fe1 C8 117.3(5) 7_565 .
C8 C9 Fe1 C8 -117.3(5) . 7_565
C8 C9 Fe1 C7 -37.3(3) . .
C8 C9 Fe1 C7 80.0(3) 7_565 .
C8 C9 Fe1 C7 -80.0(3) . 7_565
C8 C9 Fe1 C7 37.3(3) 7_565 7_565
C8 C9 Fe1 C3 27.7(7) . .
C8 C9 Fe1 C3 145.0(4) 7_565 .
C8 C9 Fe1 C3 -145.0(4) . 7_565
C8 C9 Fe1 C3 -27.7(7) 7_565 7_565
C8 C9 Fe1 C2 65.3(3) . .
C8 C9 Fe1 C2 -177.4(2) 7_565 .
C8 C9 Fe1 C2 177.4(2) . 7_565
C8 C9 Fe1 C2 -65.3(3) 7_565 7_565
C8 C9 Fe1 C1B 141.0(3) . 7_565
C8 C9 Fe1 C1B -101.6(3) 7_565 7_565
C8 C9 Fe1 C1 141.0(3) . 7_565
C8 C9 Fe1 C1 -101.6(3) 7_565 7_565
C7 C8 Fe1 C9 -119.0(4) . .
C7 C8 Fe1 C8 -80.1(3) . 7_565
C9 C8 Fe1 C8 38.8(3) . 7_565
C9 C8 Fe1 C7 119.0(4) . .
C7 C8 Fe1 C7 -36.7(3) . 7_565
C9 C8 Fe1 C7 82.3(3) . 7_565
C7 C8 Fe1 C3 71.7(3) . .
C9 C8 Fe1 C3 -169.3(2) . .
C7 C8 Fe1 C3 35.1(5) . 7_565
C9 C8 Fe1 C3 154.1(3) . 7_565
C7 C8 Fe1 C2 109.9(3) . .
C9 C8 Fe1 C2 -131.1(3) . .
C7 C8 Fe1 C2 -128.2(6) . 7_565
C9 C8 Fe1 C2 -9.3(8) . 7_565
C7 C8 Fe1 C1B -175.3(2) . 7_565
C9 C8 Fe1 C1B -56.4(3) . 7_565
C7 C8 Fe1 C1 -175.3(2) . 7_565
C9 C8 Fe1 C1 -56.4(3) . 7_565
C7 C7 Fe1 C9 -81.66(9) 7_565 .
C8 C7 Fe1 C9 38.2(3) . .
C7 C7 Fe1 C8 -119.8(3) 7_565 .
C7 C7 Fe1 C8 -37.25(18) 7_565 7_565
C8 C7 Fe1 C8 82.6(4) . 7_565
C8 C7 Fe1 C7 119.8(3) . 7_565
C7 C7 Fe1 C3 116.87(13) 7_565 .
C8 C7 Fe1 C3 -123.3(3) . .
C7 C7 Fe1 C3 76.96(14) 7_565 7_565
C8 C7 Fe1 C3 -163.2(3) . 7_565
C7 C7 Fe1 C2 157.07(14) 7_565 .
C8 C7 Fe1 C2 -83.1(3) . .
C7 C7 Fe1 C2 41.1(2) 7_565 7_565
C8 C7 Fe1 C2 160.9(3) . 7_565
C7 C7 Fe1 C1B -93.5(11) 7_565 7_565
C8 C7 Fe1 C1B 26.4(13) . 7_565
C7 C7 Fe1 C1 -93.5(11) 7_565 7_565
C8 C7 Fe1 C1 26.4(13) . 7_565
C2 C3 Fe1 C9 50.9(6) . .
C3 C3 Fe1 C9 -176.1(5) 7_565 .
C2 C3 Fe1 C8 71.6(3) . .
C3 C3 Fe1 C8 -155.39(17) 7_565 .
C2 C3 Fe1 C8 174.1(3) . 7_565
C3 C3 Fe1 C8 -52.9(3) 7_565 7_565
C2 C3 Fe1 C7 110.3(2) . .
C3 C3 Fe1 C7 -116.69(14) 7_565 .
C2 C3 Fe1 C7 149.7(2) . 7_565
C3 C3 Fe1 C7 -77.36(15) 7_565 7_565
C2 C3 Fe1 C3 -132.98(19) . 7_565
C3 C3 Fe1 C2 132.98(19) 7_565 .
C2 C3 Fe1 C2 -103.7(3) . 7_565
C3 C3 Fe1 C2 29.32(12) 7_565 7_565
C2 C3 Fe1 C1B -65.8(2) . 7_565
C3 C3 Fe1 C1B 67.20(11) 7_565 7_565
C2 C3 Fe1 C1 -65.8(2) . 7_565
C3 C3 Fe1 C1 67.20(11) 7_565 7_565
C3 C2 Fe1 C9 -160.8(2) . .
C1 C2 Fe1 C9 66.0(3) . .
C3 C2 Fe1 C8 -123.3(2) . .
C1 C2 Fe1 C8 103.5(2) . .
C3 C2 Fe1 C8 -168.3(6) . 7_565
C1 C2 Fe1 C8 58.5(7) . 7_565
C3 C2 Fe1 C7 -82.4(2) . .
C1 C2 Fe1 C7 144.4(2) . .
C3 C2 Fe1 C7 -55.5(4) . 7_565
C1 C2 Fe1 C7 171.3(3) . 7_565
C1 C2 Fe1 C3 -133.2(3) . .
C3 C2 Fe1 C3 29.6(2) . 7_565
C1 C2 Fe1 C3 -103.6(2) . 7_565
C3 C2 Fe1 C2 68.0(2) . 7_565
C1 C2 Fe1 C2 -65.2(2) . 7_565
C3 C2 Fe1 C1B 105.3(2) . 7_565
C1 C2 Fe1 C1B -27.88(19) . 7_565
C3 C2 Fe1 C1 105.3(2) . 7_565
C1 C2 Fe1 C1 -27.88(19) . 7_565
